data_2108984
loop_
_publ_author_name
'Rey, Juan Manuel'
'Movilla, Federico'
'Su\'arez, Sebasti\'an Angel'
'Di Salvo, Florencia'

_publ_section_title
;
 Synthesis, structural and electrochemical properties of a new family of
 amino-acid-based coordination complexes
;
_journal_coeditor_code LO5107
_journal_issue '3 Part 2'
_journal_name_full 'Acta Crystallographica Section B'
_journal_page_first
;
;
_journal_paper_doi 10.1107/S2052520622003912
_journal_volume 78
_journal_year 2022
_chemical_absolute_configuration syn
_chemical_formula_moiety 'C34 H33 N2 O9 Zn, C34 H34 N2 O9 Zn'
_chemical_formula_sum 'C68 H67 N4 O18 Zn2'
_chemical_formula_weight 1358.99
_space_group_crystal_system monoclinic
_space_group_IT_number 5
_space_group_name_Hall 'C 2y'
_space_group_name_H-M_alt 'C 1 2 1'
_atom_sites_solution_hydrogens mixed
_atom_sites_solution_primary iterative
_audit_creation_date 2021-07-06
_audit_creation_method
;
Olex2 1.2
(compiled 2018.05.29 svn.r3508 for OlexSys, GUI svn.r5506)
;
_audit_update_record
;
2021-08-18 deposited with the CCDC. 2021-09-02 downloaded from the CCDC.

2022-04-27 # Formatted by IUCr publCIF
;
_cell_angle_alpha 90
_cell_angle_beta 92.48(3)
_cell_angle_gamma 90
_cell_formula_units_Z 2
_cell_length_a 12.050(8)
_cell_length_b 8.110(3)
_cell_length_c 31.470(18)
_cell_measurement_reflns_used 5621
_cell_measurement_temperature 100(2)
_cell_measurement_theta_max 1
_cell_measurement_theta_min 0.8324
_cell_volume 3073(3)
_computing_cell_refinement 'XDS (Kabsch, 2010)'
_computing_data_collection 'MXCuBE (Gabadinho et al., 2010)'
_computing_data_reduction 'XDS (Kabsch, 2010)'
_computing_molecular_graphics 'Olex2 1.3 (Dolomanov et al., 2009)'
_computing_publication_material 'Olex2 1.3 (Dolomanov et al., 2009)'
_computing_structure_refinement 'SHELXL 2018/3 (Sheldrick, 2015)'
_computing_structure_solution 'ShelXT (Sheldrick, 2015)'
_diffrn_ambient_temperature 100.0
_diffrn_detector_area_resol_mean 5.814
_diffrn_measured_fraction_theta_full 0.992
_diffrn_measured_fraction_theta_max 0.992
_diffrn_measurement_device_type 'custom air-bearing with MK3 mini-kappa'
_diffrn_measurement_method 'shuterless \f scans'
_diffrn_radiation_type synchrotron
_diffrn_radiation_wavelength 0.82612
_diffrn_reflns_av_R_equivalents 0.0892
_diffrn_reflns_av_unetI/netI 0.0359
_diffrn_reflns_Laue_measured_fraction_full 0.985
_diffrn_reflns_Laue_measured_fraction_max 0.985
_diffrn_reflns_limit_h_max 13
_diffrn_reflns_limit_h_min -12
_diffrn_reflns_limit_k_max 9
_diffrn_reflns_limit_k_min -9
_diffrn_reflns_limit_l_max 35
_diffrn_reflns_limit_l_min -35
_diffrn_reflns_number 56923
_diffrn_reflns_point_group_measured_fraction_full 0.995
_diffrn_reflns_point_group_measured_fraction_max 0.987
_diffrn_reflns_theta_full 27.500
_diffrn_reflns_theta_max 27.500
_diffrn_reflns_theta_min 1.506
_diffrn_source LNLS-MX2
_exptl_absorpt_coefficient_mu 1.286
_exptl_absorpt_correction_T_max 1
_exptl_absorpt_correction_T_min 0.8324
_exptl_absorpt_correction_type empirical
_exptl_absorpt_process_details 'XDS (Kabsch, 2010)'
_exptl_crystal_colour colorless
_exptl_crystal_colour_primary colorless
_exptl_crystal_density_diffrn 1.469
_exptl_crystal_description prism
_exptl_crystal_F_000 1414
_exptl_crystal_recrystallization_method 'Gel crystallization'
_exptl_crystal_size_max 0.08
_exptl_crystal_size_mid 0.04
_exptl_crystal_size_min 0.04
_refine_diff_density_max 1.603
_refine_diff_density_min -2.107
_refine_diff_density_rms 0.135
_refine_ls_abs_structure_details
;
 Flack x determined using 1605 quotients [(I+)-(I-)]/[(I+)+(I-)]
 (Parsons, Flack and Wagner, Acta Cryst. B69 (2013) 249-259).
;
_refine_ls_abs_structure_Flack 0.034(6)
_refine_ls_extinction_method none
_refine_ls_goodness_of_fit_ref 1.068
_refine_ls_hydrogen_treatment constr
_refine_ls_matrix_type full
_refine_ls_number_parameters 423
_refine_ls_number_reflns 4431
_refine_ls_number_restraints 31
_refine_ls_restrained_S_all 1.065
_refine_ls_R_factor_all 0.1011
_refine_ls_R_factor_gt 0.0912
_refine_ls_shift/su_max 0.000
_refine_ls_shift/su_mean 0.000
_refine_ls_structure_factor_coef Fsqd
_refine_ls_weighting_details 'w=1/[\s^2^(Fo^2^)+(0.1340P)^2^+32.8019P] where P=(Fo^2^+2Fc^2^)/3'
_refine_ls_weighting_scheme calc
_refine_ls_wR_factor_gt 0.2343
_refine_ls_wR_factor_ref 0.2468
_reflns_Friedel_coverage 0.851
_reflns_Friedel_fraction_full 0.989
_reflns_Friedel_fraction_max 0.989
_reflns_number_gt 3886
_reflns_number_total 4431
_reflns_threshold_expression 'I > 2\s(I)'
_cod_data_source_file lo5107sup1.cif
_cod_data_source_block zn_phepip
_cod_database_code 2108984
_publcif_datablock.id {9fab5d5e-c9a8-4ca6-846e-d0f89e5e36cf}

_shelx_shelxl_version_number 2018/3
_shelx_space_group_comment
;
The symmetry employed for this shelxl refinement is uniquely defined
by the following loop, which should always be used as a source of
symmetry information in preference to the above space-group names.
They are only intended as comments.
;
_shelx_estimated_absorpt_t_max 0.950
_shelx_estimated_absorpt_t_min 0.904
_exptl_absorpt_special_details
;
_exptl_absorpt_correction_T_min and _exptl_absorpt_correction_T_max
from ABSORP.cbf, the absorption factors used by XDS.
;
_olex2_refinement_description
;
1. Fixed Uiso
 At 1.2 times of:
  All C(H) groups, All C(H,H) groups, All N(H) groups
 At 1.5 times of:
  All O(H) groups, All O(H,H) groups
2. Restrained planarity
 C69, C72, C75, C77, C83, C84
 with sigma of 0.1
 C78, C79, C80, C81, C82, C85
 with sigma of 0.1
 C4, C20, C28, C40, C44, C56
 with sigma of 0.1
 C12, C32, C48, C52, C64, C68
 with sigma of 0.1
3. Uiso/Uaniso restraints and constraints
C20 \\sim C56: within 1.7A with sigma of 0.04 and sigma for terminal atoms of
0.08
C20 \\sim C40 \\sim C56: within 1.7A with sigma of 0.04 and sigma for terminal
atoms of 0.08
O18: within 1.7A with sigma of 0.04 and sigma for terminal atoms of 0.08
Zn1: within 1.7A with sigma of 0.04 and sigma for terminal atoms of 0.08
Uanis(C56) \\sim Ueq: with sigma of 0.01 and sigma for terminal atoms of 0.2
4. Others
 Fixed Sof: O24(0.5) H24(0.5) H18A(0.5) H18B(0.5)
5.a Rotating group:
 O24(H24), O18(H18A,H18B)
5.b Ternary CH refined with riding coordinates:
 N4(H4), C16(H16), N5(H5), C73(H73)
5.c Secondary CH2 refined with riding coordinates:
 C8(H8A,H8B), C36(H36A,H36B), C60(H60A,H60B), C70(H70A,H70B), C71(H71A,H71B),
 C76(H76A,H76B)
5.d Aromatic/amide H refined with riding coordinates:
 C4(H4A), C12(H12), C20(H20), C32(H32), C44(H44), C52(H52), C64(H64), C68(H68),
  C69(H69), C72(H72), C75(H75), C77(H77), C78(H78), C81(H81), C84(H84), C85(H85)
;
_olex2_submission_special_instructions 'No special instructions were received'

loop_
_space_group_symop_operation_xyz
'x, y, z'
'-x, y, -z'
'x+1/2, y+1/2, z'
'-x+1/2, y+1/2, -z'

loop_
_atom_site_label
_atom_site_type_symbol
_atom_site_fract_x
_atom_site_fract_y
_atom_site_fract_z
_atom_site_U_iso_or_equiv
_atom_site_adp_type
_atom_site_occupancy
_atom_site_site_symmetry_order
_atom_site_calc_flag
_atom_site_refinement_flags_posn
_atom_site_refinement_flags_adp
_atom_site_refinement_flags_occupancy
_atom_site_disorder_assembly
_atom_site_disorder_group
Zn1 Zn 0.500000 0.2914(3) 0.500000 0.0468(8) Uani 1 2 d S TU P . .
O4 O 0.6652(9) 0.2644(15) 0.5191(3) 0.049(3) Uani 1 1 d . . . . .
O8 O 0.8312(9) 0.2290(13) 0.4942(4) 0.057(3) Uani 1 1 d . . . . .
O12 O 0.6653(9) -0.2236(15) 0.2841(3) 0.050(3) Uani 1 1 d . . . . .
O16 O 0.7833(9) -0.2700(14) 0.3423(3) 0.054(3) Uani 1 1 d . . . . .
O24 O 0.504(4) 0.529(2) 0.5130(11) 0.076(16) Uani 0.5 1 d . . . . .
H24 H 0.426655 0.567732 0.513500 0.113 Uiso 0.5 1 d GR . . . .
N4 N 0.5584(10) 0.1839(13) 0.4448(4) 0.042(3) Uani 1 1 d . . . . .
H4 H 0.520077 0.238476 0.419709 0.051 Uiso 1 1 calc R . . . .
C4 C 0.4906(12) -0.0483(16) 0.3648(5) 0.045(3) Uani 1 1 d . . . . .
H4A H 0.421270 0.004430 0.368490 0.053 Uiso 1 1 calc R . . . .
C8 C 0.7631(14) -0.313(2) 0.2990(5) 0.054(4) Uani 1 1 d . . . . .
H8A H 0.750885 -0.432919 0.296087 0.065 Uiso 1 1 calc R . . . .
H8B H 0.827474 -0.281682 0.282137 0.065 Uiso 1 1 calc R . . . .
C12 C 0.5106(14) 0.4274(19) 0.3205(5) 0.054(4) Uani 1 1 d . . . . .
H12 H 0.441893 0.479647 0.313067 0.064 Uiso 1 1 calc R . . . .
C16 C 0.6799(10) 0.2229(18) 0.4439(5) 0.041(3) Uani 1 1 d . . . . .
H16 H 0.718354 0.128733 0.430184 0.049 Uiso 1 1 calc R . . . .
C20 C 0.6629(12) -0.1486(17) 0.3955(4) 0.043(3) Uani 1 1 d . U . . .
H20 H 0.713410 -0.166700 0.419050 0.052 Uiso 1 1 calc R . . . .
C24 C 0.7270(12) 0.2410(16) 0.4899(5) 0.042(3) Uani 1 1 d . . . . .
C28 C 0.5570(11) -0.0712(16) 0.4000(4) 0.041(3) Uani 1 1 d . . . . .
C32 C 0.5641(16) 0.3309(19) 0.2904(5) 0.059(5) Uani 1 1 d . . . . .
H32 H 0.533294 0.319067 0.262312 0.071 Uiso 1 1 calc R . . . .
C36 C 0.5328(12) 0.000(2) 0.4424(4) 0.048(4) Uani 1 1 d . . . . .
H36A H 0.577738 -0.057815 0.464845 0.057 Uiso 1 1 calc R . . . .
H36B H 0.453449 -0.017257 0.448027 0.057 Uiso 1 1 calc R . . . .
C40 C 0.6159(14) -0.1694(18) 0.3204(5) 0.049(4) Uani 1 1 d . U . . .
C44 C 0.5140(12) -0.094(2) 0.3243(5) 0.051(4) Uani 1 1 d . . . . .
H44 H 0.463904 -0.075610 0.300649 0.061 Uiso 1 1 calc R . . . .
C48 C 0.6542(13) 0.366(2) 0.3736(5) 0.053(4) Uani 1 1 d . . . . .
C52 C 0.7094(15) 0.267(2) 0.3438(5) 0.054(4) Uani 1 1 d . . . . .
H52 H 0.776539 0.211891 0.351879 0.065 Uiso 1 1 calc R . . . .
C56 C 0.6865(12) -0.1946(18) 0.3550(5) 0.039(3) Uani 1 1 d . U . . .
C60 C 0.7018(14) 0.379(2) 0.4188(5) 0.053(4) Uani 1 1 d . . . . .
H60A H 0.668001 0.474297 0.433027 0.063 Uiso 1 1 calc R . . . .
H60B H 0.782908 0.398142 0.418388 0.063 Uiso 1 1 calc R . . . .
C64 C 0.6635(14) 0.2529(19) 0.3028(5) 0.056(4) Uani 1 1 d . . . . .
H64 H 0.700685 0.188324 0.282610 0.068 Uiso 1 1 calc R . . . .
C68 C 0.5582(14) 0.446(2) 0.3606(5) 0.056(4) Uani 1 1 d . . . . .
H68 H 0.523457 0.516154 0.380133 0.067 Uiso 1 1 calc R . . . .
Zn2 Zn 0.500000 0.5814(2) 1.000000 0.0399(7) Uani 1 2 d S T P . .
O17 O 0.8328(7) 0.5250(11) 0.9904(4) 0.048(3) Uani 1 1 d . . . . .
O18 O 0.500000 0.8239(16) 1.000000 0.099(9) Uani 1 2 d S TU P . .
H18A H 0.444469 0.905653 0.985141 0.149 Uiso 0.5 1 d GR . . . .
H18B H 0.555541 0.905653 1.014839 0.149 Uiso 0.5 1 d GR . . . .
O19 O 0.7839(8) 0.0153(13) 0.8438(4) 0.047(3) Uani 1 1 d . . . . .
O20 O 0.6604(9) 0.0488(14) 0.7858(4) 0.055(3) Uani 1 1 d . . . . .
O21 O 0.6638(8) 0.5553(12) 1.0180(4) 0.042(3) Uani 1 1 d . . . . .
N5 N 0.5541(8) 0.4717(11) 0.9453(4) 0.037(3) Uani 1 1 d . . . . .
H5 H 0.513462 0.523248 0.920300 0.044 Uiso 1 1 calc R . . . .
C69 C 0.6690(16) 0.5365(16) 0.8011(7) 0.069(6) Uani 1 1 d . . . . .
H69 H 0.708584 0.470399 0.781988 0.083 Uiso 1 1 calc R . . . .
C70 C 0.7635(12) -0.0264(17) 0.8008(6) 0.050(4) Uani 1 1 d . . . . .
H70A H 0.758568 -0.147665 0.797681 0.061 Uiso 1 1 calc R . . . .
H70B H 0.825149 0.013445 0.783676 0.061 Uiso 1 1 calc R . . . .
C71 C 0.5325(11) 0.2897(16) 0.9441(5) 0.038(3) Uani 1 1 d . . . . .
H71A H 0.453214 0.269343 0.949335 0.045 Uiso 1 1 calc R . . . .
H71B H 0.577581 0.235583 0.967125 0.045 Uiso 1 1 calc R . . . .
C72 C 0.5735(16) 0.620(2) 0.7871(6) 0.067(5) Uani 1 1 d . . . . .
H72 H 0.547589 0.607563 0.758321 0.081 Uiso 1 1 calc R . . . .
C73 C 0.6758(11) 0.5115(16) 0.9427(5) 0.041(3) Uani 1 1 d . . . . .
H73 H 0.713686 0.418874 0.928142 0.049 Uiso 1 1 calc R . . . .
C74 C 0.7265(13) 0.5309(15) 0.9873(5) 0.043(4) Uani 1 1 d . . . . .
C75 C 0.7067(14) 0.5510(18) 0.8439(6) 0.054(4) Uani 1 1 d . . . . .
H75 H 0.769738 0.490778 0.854314 0.065 Uiso 1 1 calc R . . . .
C76 C 0.6880(12) 0.6719(17) 0.9163(5) 0.049(4) Uani 1 1 d . . . . .
H76A H 0.645519 0.760920 0.929714 0.059 Uiso 1 1 calc R . . . .
H76B H 0.767136 0.704853 0.917411 0.059 Uiso 1 1 calc R . . . .
C77 C 0.5159(16) 0.718(2) 0.8134(7) 0.069(5) Uani 1 1 d . . . . .
H77 H 0.451543 0.775366 0.803178 0.083 Uiso 1 1 calc R . . . .
C78 C 0.6635(11) 0.1377(15) 0.8967(5) 0.042(3) Uani 1 1 d . . . . .
H78 H 0.715124 0.121812 0.920012 0.050 Uiso 1 1 calc R . . . .
C79 C 0.6148(11) 0.1055(16) 0.8230(5) 0.043(4) Uani 1 1 d . . . . .
C80 C 0.5602(11) 0.2126(16) 0.9014(4) 0.042(3) Uani 1 1 d . . . . .
C81 C 0.4860(11) 0.2279(19) 0.8669(5) 0.049(4) Uani 1 1 d . . . . .
H81 H 0.415299 0.275448 0.871171 0.058 Uiso 1 1 calc R . . . .
C82 C 0.6846(11) 0.091(2) 0.8577(5) 0.046(4) Uani 1 1 d . . . . .
C83 C 0.6490(12) 0.6568(18) 0.8711(5) 0.045(3) Uani 1 1 d . . . . .
C84 C 0.5537(13) 0.7323(19) 0.8561(5) 0.053(4) Uani 1 1 d . . . . .
H84 H 0.512029 0.796147 0.875101 0.063 Uiso 1 1 calc R . . . .
C85 C 0.5108(11) 0.1763(16) 0.8263(5) 0.042(3) Uani 1 1 d . . . . .
H85 H 0.460151 0.188700 0.802542 0.050 Uiso 1 1 calc R . . . .

loop_
_atom_site_aniso_label
_atom_site_aniso_U_11
_atom_site_aniso_U_22
_atom_site_aniso_U_33
_atom_site_aniso_U_23
_atom_site_aniso_U_13
_atom_site_aniso_U_12
Zn1 0.0463(17) 0.0452(16) 0.0484(15) 0.000 -0.0051(12) 0.000
O4 0.048(6) 0.064(7) 0.034(5) -0.003(5) -0.001(5) -0.009(5)
O8 0.049(8) 0.042(6) 0.077(7) -0.013(5) -0.019(5) 0.003(5)
O12 0.048(6) 0.058(7) 0.043(5) 0.000(5) -0.005(4) -0.004(5)
O16 0.051(7) 0.057(7) 0.053(6) -0.005(5) -0.007(5) -0.002(5)
O24 0.043(13) 0.023(10) 0.16(5) 0.017(13) -0.01(3) -0.026(12)
N4 0.047(7) 0.024(6) 0.054(7) 0.002(5) -0.013(5) -0.010(5)
C4 0.050(9) 0.025(7) 0.059(9) 0.000(6) 0.005(7) 0.003(6)
C8 0.061(10) 0.050(10) 0.051(9) -0.006(7) -0.002(7) 0.007(8)
C12 0.054(10) 0.051(10) 0.054(10) 0.009(7) -0.012(7) -0.004(7)
C16 0.022(7) 0.045(8) 0.055(8) -0.011(7) -0.009(6) 0.005(6)
C20 0.043(8) 0.041(8) 0.045(8) 0.001(6) -0.012(6) -0.004(7)
C24 0.036(9) 0.025(7) 0.062(10) 0.000(6) -0.018(7) -0.003(6)
C28 0.039(8) 0.039(8) 0.044(8) -0.006(6) -0.004(6) -0.023(6)
C32 0.081(13) 0.044(10) 0.051(9) 0.009(7) -0.003(8) -0.017(9)
C36 0.035(8) 0.065(10) 0.042(8) 0.006(7) -0.008(6) 0.000(7)
C40 0.059(10) 0.044(9) 0.042(8) 0.002(6) -0.009(7) -0.007(7)
C44 0.038(9) 0.068(11) 0.044(8) 0.005(7) -0.009(6) -0.004(7)
C48 0.053(10) 0.050(9) 0.056(9) 0.007(8) -0.011(8) -0.007(8)
C52 0.063(11) 0.053(10) 0.047(8) -0.001(7) -0.006(7) 0.009(8)
C56 0.027(7) 0.038(7) 0.051(7) 0.000(6) -0.008(6) 0.003(6)
C60 0.057(10) 0.044(8) 0.056(9) 0.000(7) -0.009(7) -0.012(8)
C64 0.061(11) 0.041(9) 0.068(11) -0.014(8) 0.011(8) -0.014(8)
C68 0.056(10) 0.069(11) 0.043(8) 0.000(7) 0.005(7) -0.013(8)
Zn2 0.0211(12) 0.0266(12) 0.0707(18) 0.000 -0.0125(11) 0.000
O17 0.007(5) 0.032(5) 0.104(8) 0.001(5) -0.016(4) -0.003(3)
O18 0.022(8) 0.007(6) 0.26(3) 0.000 -0.051(12) 0.000
O19 0.024(5) 0.041(5) 0.077(7) -0.006(5) -0.005(5) 0.007(4)
O20 0.044(6) 0.048(7) 0.070(8) -0.003(5) -0.005(5) -0.003(5)
O21 0.024(5) 0.030(6) 0.073(7) 0.008(4) -0.010(5) -0.010(4)
N5 0.013(5) 0.010(5) 0.086(8) -0.011(5) -0.016(5) 0.005(4)
C69 0.077(13) 0.014(8) 0.116(17) 0.003(8) 0.000(11) -0.024(7)
C70 0.029(8) 0.026(8) 0.097(13) 0.003(7) 0.005(7) 0.007(6)
C71 0.024(7) 0.030(7) 0.058(8) 0.003(6) -0.006(6) -0.010(5)
C72 0.077(13) 0.060(13) 0.063(11) 0.000(9) -0.023(10) -0.023(10)
C73 0.021(7) 0.017(6) 0.084(10) 0.000(7) -0.009(6) -0.005(5)
C74 0.050(11) 0.010(6) 0.069(10) 0.002(6) -0.013(8) -0.002(5)
C75 0.047(9) 0.032(9) 0.082(12) -0.004(7) -0.003(8) -0.022(7)
C76 0.034(8) 0.025(7) 0.088(12) 0.006(7) -0.006(7) -0.012(6)
C77 0.060(11) 0.042(10) 0.105(15) 0.004(10) -0.014(10) -0.030(9)
C78 0.023(7) 0.021(6) 0.079(11) 0.004(6) -0.012(7) -0.001(5)
C79 0.031(8) 0.029(8) 0.067(10) 0.006(6) -0.005(7) -0.010(6)
C80 0.037(8) 0.036(8) 0.052(8) -0.005(6) 0.001(6) -0.003(6)
C81 0.023(7) 0.043(8) 0.079(11) 0.006(8) -0.013(7) -0.011(6)
C82 0.030(8) 0.035(8) 0.073(11) 0.010(8) -0.004(7) 0.001(7)
C83 0.040(8) 0.034(7) 0.061(9) -0.002(7) -0.005(7) -0.021(7)
C84 0.052(10) 0.038(8) 0.068(10) 0.010(7) -0.007(8) -0.031(7)
C85 0.037(8) 0.033(8) 0.054(9) 0.009(6) -0.009(6) -0.012(6)

loop_
_atom_type_symbol
_atom_type_description
_atom_type_scat_dispersion_real
_atom_type_scat_dispersion_imag
_atom_type_scat_source
C C 0.0050 0.0020 'International Tables Vol C Tables 4.2.6.8 and 6.1.1.4'
H H 0.0000 0.0000 'International Tables Vol C Tables 4.2.6.8 and 6.1.1.4'
N N 0.0090 0.0050 'International Tables Vol C Tables 4.2.6.8 and 6.1.1.4'
O O 0.0160 0.0090 'International Tables Vol C Tables 4.2.6.8 and 6.1.1.4'
Zn Zn 0.1740 1.9080 'International Tables Vol C Tables 4.2.6.8 and 6.1.1.4'

loop_
_geom_angle_atom_site_label_1
_geom_angle_atom_site_label_2
_geom_angle_atom_site_label_3
_geom_angle
_geom_angle_site_symmetry_1
_geom_angle_site_symmetry_3
_geom_angle_publ_flag
O4 Zn1 O4 167.8(7) 2_656 . ?
O4 Zn1 N4 93.9(4) . 2_656 ?
O4 Zn1 N4 81.0(4) 2_656 2_656 ?
O4 Zn1 N4 93.9(4) 2_656 . ?
O4 Zn1 N4 81.0(4) . . ?
O24 Zn1 O4 100.3(14) 2_656 . ?
O24 Zn1 O4 100.3(13) . 2_656 ?
O24 Zn1 O4 91.7(13) 2_656 2_656 ?
O24 Zn1 O4 91.7(13) . . ?
O24 Zn1 O24 24.0(19) . 2_656 ?
O24 Zn1 N4 125.0(12) . . ?
O24 Zn1 N4 125.0(12) 2_656 2_656 ?
O24 Zn1 N4 103.9(12) . 2_656 ?
O24 Zn1 N4 103.9(12) 2_656 . ?
N4 Zn1 N4 130.7(6) 2_656 . ?
C24 O4 Zn1 114.2(9) . . ?
C40 O12 C8 105.4(11) . . ?
C56 O16 C8 105.9(11) . . ?
Zn1 O24 H24 107.4 . . ?
O24 O24 Zn1 78.0(9) 2_656 . ?
O24 O24 H24 86.9 2_656 . ?
Zn1 N4 H4 108.0 . . ?
C16 N4 Zn1 107.0(8) . . ?
C16 N4 H4 108.0 . . ?
C16 N4 C36 113.7(11) . . ?
C36 N4 Zn1 111.9(8) . . ?
C36 N4 H4 108.0 . . ?
C28 C4 H4A 117.0 . . ?
C28 C4 C44 126.0(15) . . ?
C44 C4 H4A 117.0 . . ?
O12 C8 H8A 110.3 . . ?
O12 C8 H8B 110.3 . . ?
O16 C8 O12 107.1(12) . . ?
O16 C8 H8A 110.3 . . ?
O16 C8 H8B 110.3 . . ?
H8A C8 H8B 108.6 . . ?
C32 C12 H12 120.2 . . ?
C68 C12 H12 120.2 . . ?
C68 C12 C32 119.5(16) . . ?
N4 C16 H16 108.6 . . ?
N4 C16 C24 108.8(12) . . ?
N4 C16 C60 112.2(11) . . ?
C24 C16 H16 108.6 . . ?
C60 C16 H16 108.6 . . ?
C60 C16 C24 110.1(11) . . ?
C28 C20 H20 122.2 . . ?
C56 C20 H20 122.2 . . ?
C56 C20 C28 115.6(12) . . ?
O4 C24 O8 124.6(13) . . ?
O4 C24 C16 120.6(12) . . ?
O8 C24 C16 114.8(14) . . ?
C4 C28 C20 118.5(13) . . ?
C4 C28 C36 123.2(14) . . ?
C20 C28 C36 117.8(12) . . ?
C12 C32 H32 120.7 . . ?
C64 C32 C12 118.6(15) . . ?
C64 C32 H32 120.7 . . ?
N4 C36 H36A 109.2 . . ?
N4 C36 H36B 109.2 . . ?
C28 C36 N4 112.0(11) . . ?
C28 C36 H36A 109.2 . . ?
C28 C36 H36B 109.2 . . ?
H36A C36 H36B 107.9 . . ?
C44 C40 O12 129.1(14) . . ?
C56 C40 O12 109.6(14) . . ?
C56 C40 C44 121.2(15) . . ?
C4 C44 C40 115.0(14) . . ?
C4 C44 H44 122.5 . . ?
C40 C44 H44 122.5 . . ?
C52 C48 C60 119.3(15) . . ?
C68 C48 C52 118.9(14) . . ?
C68 C48 C60 121.8(16) . . ?
C48 C52 H52 120.6 . . ?
C64 C52 C48 118.8(15) . . ?
C64 C52 H52 120.6 . . ?
C20 C56 O16 126.8(12) . . ?
C20 C56 C40 123.6(14) . . ?
C40 C56 O16 109.6(13) . . ?
C16 C60 H60A 109.4 . . ?
C16 C60 H60B 109.4 . . ?
C48 C60 C16 111.2(13) . . ?
C48 C60 H60A 109.4 . . ?
C48 C60 H60B 109.4 . . ?
H60A C60 H60B 108.0 . . ?
C32 C64 H64 119.2 . . ?
C52 C64 C32 121.6(16) . . ?
C52 C64 H64 119.2 . . ?
C12 C68 H68 118.8 . . ?
C48 C68 C12 122.5(17) . . ?
C48 C68 H68 118.8 . . ?
O18 Zn2 O21 96.0(3) . . ?
O18 Zn2 O21 96.0(3) . 2_657 ?
O18 Zn2 N5 115.5(3) . . ?
O18 Zn2 N5 115.5(3) . 2_657 ?
O21 Zn2 O21 168.1(5) . 2_657 ?
O21 Zn2 N5 81.4(4) 2_657 2_657 ?
O21 Zn2 N5 81.4(4) . . ?
O21 Zn2 N5 93.5(4) . 2_657 ?
O21 Zn2 N5 93.5(4) 2_657 . ?
N5 Zn2 N5 129.1(6) 2_657 . ?
Zn2 O18 H18A 129.7 . . ?
Zn2 O18 H18B 129.7 . . ?
H18A O18 H18B 100.7 . . ?
C70 O19 C82 106.4(11) . . ?
C79 O20 C70 103.3(12) . . ?
C74 O21 Zn2 114.0(9) . . ?
Zn2 N5 H5 108.2 . . ?
C71 N5 Zn2 112.6(9) . . ?
C71 N5 H5 108.2 . . ?
C71 N5 C73 112.2(9) . . ?
C73 N5 Zn2 107.2(8) . . ?
C73 N5 H5 108.2 . . ?
C72 C69 H69 120.3 . . ?
C72 C69 C75 119.5(18) . . ?
C75 C69 H69 120.3 . . ?
O19 C70 O20 109.0(11) . . ?
O19 C70 H70A 109.9 . . ?
O19 C70 H70B 109.9 . . ?
O20 C70 H70A 109.9 . . ?
O20 C70 H70B 109.9 . . ?
H70A C70 H70B 108.3 . . ?
N5 C71 H71A 109.1 . . ?
N5 C71 H71B 109.1 . . ?
N5 C71 C80 112.3(11) . . ?
H71A C71 H71B 107.9 . . ?
C80 C71 H71A 109.1 . . ?
C80 C71 H71B 109.1 . . ?
C69 C72 H72 119.1 . . ?
C77 C72 C69 121.8(18) . . ?
C77 C72 H72 119.1 . . ?
N5 C73 H73 109.2 . . ?
N5 C73 C74 109.1(13) . . ?
N5 C73 C76 108.8(11) . . ?
C74 C73 H73 109.2 . . ?
C74 C73 C76 111.4(11) . . ?
C76 C73 H73 109.2 . . ?
O17 C74 C73 115.4(14) . . ?
O21 C74 O17 125.0(14) . . ?
O21 C74 C73 119.5(13) . . ?
C69 C75 H75 120.6 . . ?
C69 C75 C83 118.9(17) . . ?
C83 C75 H75 120.6 . . ?
C73 C76 H76A 108.7 . . ?
C73 C76 H76B 108.7 . . ?
H76A C76 H76B 107.6 . . ?
C83 C76 C73 114.2(12) . . ?
C83 C76 H76A 108.7 . . ?
C83 C76 H76B 108.7 . . ?
C72 C77 H77 120.7 . . ?
C72 C77 C84 118.6(19) . . ?
C84 C77 H77 120.7 . . ?
C80 C78 H78 122.2 . . ?
C82 C78 H78 122.2 . . ?
C82 C78 C80 115.6(13) . . ?
C82 C79 O20 113.2(13) . . ?
C82 C79 C85 120.6(15) . . ?
C85 C79 O20 126.2(13) . . ?
C78 C80 C71 120.0(13) . . ?
C81 C80 C71 119.6(13) . . ?
C81 C80 C78 120.3(14) . . ?
C80 C81 H81 118.7 . . ?
C80 C81 C85 122.6(14) . . ?
C85 C81 H81 118.7 . . ?
C78 C82 O19 127.2(13) . . ?
C78 C82 C79 125.8(14) . . ?
C79 C82 O19 107.0(14) . . ?
C75 C83 C76 119.1(15) . . ?
C84 C83 C75 119.4(15) . . ?
C84 C83 C76 121.3(15) . . ?
C77 C84 H84 119.2 . . ?
C83 C84 C77 121.6(18) . . ?
C83 C84 H84 119.2 . . ?
C79 C85 C81 115.1(13) . . ?
C79 C85 H85 122.5 . . ?
C81 C85 H85 122.5 . . ?

loop_
_geom_bond_atom_site_label_1
_geom_bond_atom_site_label_2
_geom_bond_distance
_geom_bond_site_symmetry_2
_geom_bond_publ_flag
Zn1 O4 2.066(11) . ?
Zn1 O4 2.066(11) 2_656 ?
Zn1 O24 1.97(2) 2_656 ?
Zn1 O24 1.97(2) . ?
Zn1 N4 2.094(12) . ?
Zn1 N4 2.094(12) 2_656 ?
O4 C24 1.222(18) . ?
O8 C24 1.261(17) . ?
O12 C8 1.443(19) . ?
O12 C40 1.382(19) . ?
O16 C8 1.417(18) . ?
O16 C56 1.392(18) . ?
O24 O24 0.82(7) 2_656 ?
O24 H24 0.9829 . ?
N4 H4 1.0000 . ?
N4 C16 1.499(17) . ?
N4 C36 1.52(2) . ?
C4 H4A 0.9500 . ?
C4 C28 1.35(2) . ?
C4 C44 1.37(2) . ?
C8 H8A 0.9900 . ?
C8 H8B 0.9900 . ?
C12 H12 0.9500 . ?
C12 C32 1.41(2) . ?
C12 C68 1.37(2) . ?
C16 H16 1.0000 . ?
C16 C24 1.541(19) . ?
C16 C60 1.52(2) . ?
C20 H20 0.9500 . ?
C20 C28 1.44(2) . ?
C20 C56 1.37(2) . ?
C28 C36 1.50(2) . ?
C32 H32 0.9500 . ?
C32 C64 1.39(3) . ?
C36 H36A 0.9900 . ?
C36 H36B 0.9900 . ?
C40 C44 1.38(2) . ?
C40 C56 1.37(2) . ?
C44 H44 0.9500 . ?
C48 C52 1.42(2) . ?
C48 C60 1.52(2) . ?
C48 C68 1.37(2) . ?
C52 H52 0.9500 . ?
C52 C64 1.39(2) . ?
C60 H60A 0.9900 . ?
C60 H60B 0.9900 . ?
C64 H64 0.9500 . ?
C68 H68 0.9500 . ?
Zn2 O18 1.967(13) . ?
Zn2 O21 2.041(9) . ?
Zn2 O21 2.041(9) 2_657 ?
Zn2 N5 2.069(12) 2_657 ?
Zn2 N5 2.069(12) . ?
O17 C74 1.280(18) . ?
O18 H18A 1.0386 . ?
O18 H18B 1.0385 . ?
O19 C70 1.41(2) . ?
O19 C82 1.428(18) . ?
O20 C70 1.444(18) . ?
O20 C79 1.394(19) . ?
O21 C74 1.267(19) . ?
N5 H5 1.0000 . ?
N5 C71 1.499(15) . ?
N5 C73 1.507(17) . ?
C69 H69 0.9500 . ?
C69 C72 1.39(3) . ?
C69 C75 1.41(3) . ?
C70 H70A 0.9900 . ?
C70 H70B 0.9900 . ?
C71 H71A 0.9900 . ?
C71 H71B 0.9900 . ?
C71 C80 1.53(2) . ?
C72 H72 0.9500 . ?
C72 C77 1.36(3) . ?
C73 H73 1.0000 . ?
C73 C74 1.52(2) . ?
C73 C76 1.554(19) . ?
C75 H75 0.9500 . ?
C75 C83 1.42(2) . ?
C76 H76A 0.9900 . ?
C76 H76B 0.9900 . ?
C76 C83 1.48(2) . ?
C77 H77 0.9500 . ?
C77 C84 1.41(2) . ?
C78 H78 0.9500 . ?
C78 C80 1.40(2) . ?
C78 C82 1.32(2) . ?
C79 C82 1.35(2) . ?
C79 C85 1.39(2) . ?
C80 C81 1.38(2) . ?
C81 H81 0.9500 . ?
C81 C85 1.39(2) . ?
C83 C84 1.37(2) . ?
C84 H84 0.9500 . ?
C85 H85 0.9500 . ?

loop_
_geom_hbond_atom_site_label_D
_geom_hbond_atom_site_label_H
_geom_hbond_atom_site_label_A
_geom_hbond_distance_DH
_geom_hbond_distance_HA
_geom_hbond_distance_DA
_geom_hbond_angle_DHA
_geom_hbond_site_symmetry_A
_geom_hbond_publ_flag
O24 H24 O8 0.98 1.83 2.68(4) 143.6 3_455 yes
O18 H18A O17 1.04 1.67 2.600(12) 146.1 3_455 yes
O18 H18B O17 1.04 1.67 2.600(12) 146.2 4_657 yes

loop_
_geom_torsion_atom_site_label_1
_geom_torsion_atom_site_label_2
_geom_torsion_atom_site_label_3
_geom_torsion_atom_site_label_4
_geom_torsion
_geom_torsion_site_symmetry_1
_geom_torsion_site_symmetry_2
_geom_torsion_site_symmetry_3
_geom_torsion_site_symmetry_4
_geom_torsion_publ_flag
Zn1 O4 C24 O8 176.5(11) . . . . ?
Zn1 O4 C24 C16 -3.8(17) . . . . ?
Zn1 N4 C16 C24 29.1(12) . . . . ?
Zn1 N4 C16 C60 -92.9(12) . . . . ?
Zn1 N4 C36 C28 170.4(9) . . . . ?
O12 C40 C44 C4 -177.2(14) . . . . ?
O12 C40 C56 O16 -1.4(17) . . . . ?
O12 C40 C56 C20 177.7(13) . . . . ?
N4 C16 C24 O4 -18.2(18) . . . . ?
N4 C16 C24 O8 161.5(12) . . . . ?
N4 C16 C60 C48 -57.5(17) . . . . ?
C4 C28 C36 N4 -75.9(15) . . . . ?
C8 O12 C40 C44 -172.1(16) . . . . ?
C8 O12 C40 C56 10.4(16) . . . . ?
C8 O16 C56 C20 172.6(15) . . . . ?
C8 O16 C56 C40 -8.4(17) . . . . ?
C12 C32 C64 C52 1(2) . . . . ?
C16 N4 C36 C28 -68.3(15) . . . . ?
C20 C28 C36 N4 95.5(14) . . . . ?
C24 C16 C60 C48 -178.8(13) . . . . ?
C28 C4 C44 C40 0(2) . . . . ?
C28 C20 C56 O16 179.4(13) . . . . ?
C28 C20 C56 C40 0(2) . . . . ?
C32 C12 C68 C48 -4(2) . . . . ?
C36 N4 C16 C24 -94.9(13) . . . . ?
C36 N4 C16 C60 143.0(12) . . . . ?
C40 O12 C8 O16 -15.4(16) . . . . ?
C44 C4 C28 C20 0.8(18) . . . . ?
C44 C4 C28 C36 172.1(14) . . . . ?
C44 C40 C56 O16 -179.2(14) . . . . ?
C44 C40 C56 C20 0(2) . . . . ?
C48 C52 C64 C32 -1(2) . . . . ?
C52 C48 C60 C16 -75.1(18) . . . . ?
C52 C48 C68 C12 3(2) . . . . ?
C56 O16 C8 O12 14.6(16) . . . . ?
C56 C20 C28 C4 -0.7(15) . . . . ?
C56 C20 C28 C36 -172.6(13) . . . . ?
C56 C40 C44 C4 0(2) . . . . ?
C60 C16 C24 O4 105.1(16) . . . . ?
C60 C16 C24 O8 -75.2(15) . . . . ?
C60 C48 C52 C64 178.4(15) . . . . ?
C60 C48 C68 C12 -176.1(14) . . . . ?
C68 C12 C32 C64 1.5(18) . . . . ?
C68 C48 C52 C64 -1(2) . . . . ?
C68 C48 C60 C16 104.1(17) . . . . ?
Zn2 O21 C74 O17 173.7(10) . . . . ?
Zn2 O21 C74 C73 -4.3(14) . . . . ?
Zn2 N5 C71 C80 173.4(8) . . . . ?
Zn2 N5 C73 C74 29.8(11) . . . . ?
Zn2 N5 C73 C76 -91.9(12) . . . . ?
O20 C79 C82 O19 -1.4(16) . . . . ?
O20 C79 C82 C78 178.5(13) . . . . ?
O20 C79 C85 C81 -178.0(12) . . . . ?
N5 C71 C80 C78 96.1(14) . . . . ?
N5 C71 C80 C81 -79.3(14) . . . . ?
N5 C73 C74 O17 163.7(10) . . . . ?
N5 C73 C74 O21 -18.0(16) . . . . ?
N5 C73 C76 C83 -64.9(16) . . . . ?
C69 C72 C77 C84 -1(2) . . . . ?
C69 C75 C83 C76 179.6(12) . . . . ?
C69 C75 C83 C84 4.9(18) . . . . ?
C70 O19 C82 C78 174.5(14) . . . . ?
C70 O19 C82 C79 -5.5(15) . . . . ?
C70 O20 C79 C82 7.5(15) . . . . ?
C70 O20 C79 C85 -174.6(13) . . . . ?
C71 N5 C73 C74 -94.3(13) . . . . ?
C71 N5 C73 C76 144.0(12) . . . . ?
C71 C80 C81 C85 173.1(12) . . . . ?
C72 C69 C75 C83 -3.1(16) . . . . ?
C72 C77 C84 C83 3(2) . . . . ?
C73 N5 C71 C80 -65.6(15) . . . . ?
C73 C76 C83 C75 -66.0(17) . . . . ?
C73 C76 C83 C84 108.6(16) . . . . ?
C74 C73 C76 C83 174.9(13) . . . . ?
C75 C69 C72 C77 1.3(18) . . . . ?
C75 C83 C84 C77 -5(2) . . . . ?
C76 C73 C74 O17 -76.1(15) . . . . ?
C76 C73 C74 O21 102.1(15) . . . . ?
C76 C83 C84 C77 -179.6(13) . . . . ?
C78 C80 C81 C85 -2.3(19) . . . . ?
C79 O20 C70 O19 -10.8(14) . . . . ?
C80 C78 C82 O19 178.4(13) . . . . ?
C80 C78 C82 C79 -2(2) . . . . ?
C80 C81 C85 C79 1.2(19) . . . . ?
C82 O19 C70 O20 10.3(15) . . . . ?
C82 C78 C80 C71 -173.0(13) . . . . ?
C82 C78 C80 C81 2.4(17) . . . . ?
C82 C79 C85 C81 -0.2(18) . . . . ?
C85 C79 C82 O19 -179.4(12) . . . . ?
C85 C79 C82 C78 0(2) . . . . ?

_cod_database_fobs_code 2108984
